data_4033027
loop_
_publ_author_name
'Chandra Sahoo, Subas'
'Joshi, Mayank'
'Chandra Pan, Subhas'

_publ_section_title
;
 Diastereoselective Desymmetrization of Prochiral Cyclopentenediones via
 Cycloaddition Reaction with N-Phenacylbenzothiazolium Bromides.
;
_journal_issue 23
_journal_name_full 'The Journal of organic chemistry'
_journal_page_first 12763
_journal_page_last 12770
_journal_paper_doi 10.1021/acs.joc.7b01964
_journal_volume 82
_journal_year 2017
_chemical_compound_source Synthesis
_chemical_formula_moiety 'C28 H23 N O3 S'
_chemical_formula_sum 'C28 H23 N O3 S'
_chemical_formula_weight 453.53
_chemical_name_systematic Unknown
_space_group_IT_number 14
_symmetry_cell_setting monoclinic
_symmetry_Int_Tables_number 14
_symmetry_space_group_name_Hall '-P 2yn'
_symmetry_space_group_name_H-M 'P 1 21/n 1'
_atom_sites_solution_hydrogens geom
_atom_sites_solution_primary direct
_atom_sites_solution_secondary difmap
_audit_creation_method SHELXL-97
_cell_angle_alpha 90.00
_cell_angle_beta 90.985(7)
_cell_angle_gamma 90.00
_cell_formula_units_Z 4
_cell_length_a 13.4330(10)
_cell_length_b 8.4143(6)
_cell_length_c 20.1570(14)
_cell_measurement_reflns_used 10260
_cell_measurement_temperature 293(2)
_cell_measurement_theta_max 25.00
_cell_measurement_theta_min 3.02
_cell_volume 2278.0(3)
_computing_cell_refinement 'CrysAlisPro, Agilent Technologies'
_computing_data_collection 'CrysAlisPro, Agilent Technologies'
_computing_data_reduction 'CrysAlisPro, Agilent Technologies'
_computing_molecular_graphics 'Bruker SHELXTL'
_computing_publication_material 'Bruker SHELXTL'
_computing_structure_refinement 'SHELXL-97 (Sheldrick, 1997)'
_computing_structure_solution 'SHELXS-97 (Sheldrick, 1990)'
_diffrn_ambient_temperature 293(2)
_diffrn_measured_fraction_theta_full 0.999
_diffrn_measured_fraction_theta_max 0.999
_diffrn_measurement_device_type 'SuperNova, Single source at offset), Eos'
_diffrn_measurement_method 'phi and omega scans'
_diffrn_radiation_monochromator mirror
_diffrn_radiation_probe x-ray
_diffrn_radiation_type MoK\a
_diffrn_radiation_wavelength 0.71073
_diffrn_reflns_av_R_equivalents 0.0268
_diffrn_reflns_av_sigmaI/netI 0.0416
_diffrn_reflns_limit_h_max 10
_diffrn_reflns_limit_h_min -15
_diffrn_reflns_limit_k_max 10
_diffrn_reflns_limit_k_min -9
_diffrn_reflns_limit_l_max 23
_diffrn_reflns_limit_l_min -23
_diffrn_reflns_number 9228
_diffrn_reflns_theta_full 25.00
_diffrn_reflns_theta_max 25.00
_diffrn_reflns_theta_min 3.02
_diffrn_source 'SuperNova (Mo) X-ray Source'
_exptl_absorpt_coefficient_mu 0.173
_exptl_absorpt_correction_T_max 0.973
_exptl_absorpt_correction_T_min 0.963
_exptl_absorpt_correction_type multi-scan
_exptl_absorpt_process_details SADABS
_exptl_crystal_colour White
_exptl_crystal_density_diffrn 1.322
_exptl_crystal_density_method 'not measured'
_exptl_crystal_description Block
_exptl_crystal_F_000 952
_exptl_crystal_recrystallization_method 'Toluene and methanol solvent mixture'
_exptl_crystal_size_max 0.24
_exptl_crystal_size_mid 0.18
_exptl_crystal_size_min 0.16
_refine_diff_density_max 0.156
_refine_diff_density_min -0.321
_refine_diff_density_rms 0.039
_refine_ls_extinction_method none
_refine_ls_goodness_of_fit_ref 1.094
_refine_ls_hydrogen_treatment mixed
_refine_ls_matrix_type full
_refine_ls_number_parameters 299
_refine_ls_number_reflns 3990
_refine_ls_number_restraints 0
_refine_ls_restrained_S_all 1.094
_refine_ls_R_factor_all 0.0708
_refine_ls_R_factor_gt 0.0483
_refine_ls_shift/su_max 0.000
_refine_ls_shift/su_mean 0.000
_refine_ls_structure_factor_coef Fsqd
_refine_ls_weighting_details 'calc w=1/[\s^2^(Fo^2^)+(0.0508P)^2^+0.5887P] where P=(Fo^2^+2Fc^2^)/3'
_refine_ls_weighting_scheme calc
_refine_ls_wR_factor_gt 0.1185
_refine_ls_wR_factor_ref 0.1335
_reflns_number_gt 2875
_reflns_number_total 3990
_reflns_threshold_expression >2sigma(I)
_cod_data_source_file jo7b01964_si_002.cif
_cod_data_source_block scs-p10-77-2a
_cod_depositor_comments 'Adding full bibliography for 4033027--4033028.cif.'
_cod_original_sg_symbol_H-M 'P 21/n'
_cod_database_code 4033027

loop_
_symmetry_equiv_pos_as_xyz
'x, y, z'
'-x+1/2, y+1/2, -z+1/2'
'-x, -y, -z'
'x-1/2, -y-1/2, z-1/2'

loop_
_atom_site_label
_atom_site_type_symbol
_atom_site_fract_x
_atom_site_fract_y
_atom_site_fract_z
_atom_site_U_iso_or_equiv
_atom_site_adp_type
_atom_site_occupancy
_atom_site_symmetry_multiplicity
_atom_site_calc_flag
_atom_site_refinement_flags
S1 S 0.60273(6) 0.45976(9) 0.31657(4) 0.0628(3) Uani 1 1 d .
O1 O 0.47259(16) 0.5869(2) 0.19348(10) 0.0672(6) Uani 1 1 d .
O2 O 0.40163(13) 1.0467(2) 0.31443(9) 0.0499(5) Uani 1 1 d .
N1 N 0.60534(14) 0.7437(2) 0.37146(9) 0.0367(5) Uani 1 1 d .
O3 O 0.74631(14) 1.0390(3) 0.32026(9) 0.0690(6) Uani 1 1 d .
C13 C 0.59822(16) 0.9146(3) 0.35819(11) 0.0336(5) Uani 1 1 d .
H13 H 0.5509 0.9636 0.3885 0.040 Uiso 1 1 calc R
C11 C 0.44631(17) 0.9471(3) 0.28321(11) 0.0363(5) Uani 1 1 d .
C15 C 0.74438(16) 1.0039(3) 0.43617(11) 0.0359(5) Uani 1 1 d .
C12 C 0.55884(16) 0.9282(3) 0.28604(11) 0.0349(5) Uani 1 1 d .
H12 H 0.5913 1.0163 0.2631 0.042 Uiso 1 1 calc R
C22 C 0.45276(18) 0.9975(3) 0.13865(12) 0.0411(6) Uani 1 1 d .
C6 C 0.51914(18) 0.6654(3) 0.39558(12) 0.0394(6) Uani 1 1 d .
C14 C 0.70161(17) 0.9910(3) 0.36779(12) 0.0394(6) Uani 1 1 d .
C8 C 0.58198(17) 0.7695(3) 0.25227(11) 0.0390(6) Uani 1 1 d .
H8 H 0.6282 0.7871 0.2159 0.047 Uiso 1 1 calc R
C10 C 0.39873(17) 0.8262(3) 0.23738(12) 0.0403(6) Uani 1 1 d .
C7 C 0.63441(19) 0.6681(3) 0.30818(11) 0.0435(6) Uani 1 1 d .
H7 H 0.7067 0.6775 0.3036 0.052 Uiso 1 1 calc R
C9 C 0.48263(19) 0.7090(3) 0.22436(12) 0.0447(6) Uani 1 1 d .
C1 C 0.5080(2) 0.5110(3) 0.37144(13) 0.0488(7) Uani 1 1 d .
C16 C 0.69806(18) 0.9429(3) 0.49180(12) 0.0416(6) Uani 1 1 d .
H16 H 0.6369 0.8918 0.4871 0.050 Uiso 1 1 calc R
C20 C 0.83613(18) 1.0798(3) 0.44469(12) 0.0458(6) Uani 1 1 d .
H20 H 0.8685 1.1208 0.4080 0.055 Uiso 1 1 calc R
C27 C 0.4774(2) 1.1527(3) 0.15667(13) 0.0488(7) Uani 1 1 d .
H27 H 0.4375 1.2069 0.1864 0.059 Uiso 1 1 calc R
C21 C 0.36898(18) 0.9096(3) 0.17075(12) 0.0457(6) Uani 1 1 d .
H21A H 0.3437 0.8300 0.1400 0.055 Uiso 1 1 calc R
H21B H 0.3154 0.9839 0.1791 0.055 Uiso 1 1 calc R
C17 C 0.7421(2) 0.9573(3) 0.55405(12) 0.0479(7) Uani 1 1 d .
H17 H 0.7107 0.9153 0.5909 0.058 Uiso 1 1 calc R
C5 C 0.45231(18) 0.7252(3) 0.44073(12) 0.0466(6) Uani 1 1 d .
H5 H 0.4590 0.8284 0.4566 0.056 Uiso 1 1 calc R
C19 C 0.8792(2) 1.0943(3) 0.50689(13) 0.0548(7) Uani 1 1 d .
H19 H 0.9403 1.1453 0.5120 0.066 Uiso 1 1 calc R
C18 C 0.8319(2) 1.0335(3) 0.56165(13) 0.0533(7) Uani 1 1 d .
H18 H 0.8609 1.0441 0.6036 0.064 Uiso 1 1 calc R
C23 C 0.5120(2) 0.9222(3) 0.09259(13) 0.0509(7) Uani 1 1 d .
H23 H 0.4959 0.8199 0.0786 0.061 Uiso 1 1 calc R
C2 C 0.4297(3) 0.4158(3) 0.39284(16) 0.0671(9) Uani 1 1 d .
H2 H 0.4216 0.3131 0.3765 0.080 Uiso 1 1 calc R
C4 C 0.3752(2) 0.6289(4) 0.46197(15) 0.0609(8) Uani 1 1 d .
H4 H 0.3301 0.6681 0.4924 0.073 Uiso 1 1 calc R
C26 C 0.5598(2) 1.2275(3) 0.13130(14) 0.0582(8) Uani 1 1 d .
H26 H 0.5753 1.3309 0.1441 0.070 Uiso 1 1 calc R
C28 C 0.30741(19) 0.7469(4) 0.26714(15) 0.0626(8) Uani 1 1 d .
H28A H 0.3261 0.6955 0.3080 0.094 Uiso 1 1 calc R
H28B H 0.2811 0.6694 0.2366 0.094 Uiso 1 1 calc R
H28C H 0.2576 0.8259 0.2755 0.094 Uiso 1 1 calc R
C25 C 0.6192(2) 1.1489(4) 0.08705(16) 0.0644(8) Uani 1 1 d .
H25 H 0.6757 1.1981 0.0706 0.077 Uiso 1 1 calc R
C24 C 0.5944(2) 0.9963(4) 0.06717(15) 0.0642(8) Uani 1 1 d .
H24 H 0.6335 0.9436 0.0365 0.077 Uiso 1 1 calc R
C3 C 0.3646(2) 0.4762(4) 0.43851(17) 0.0693(9) Uani 1 1 d .
H3 H 0.3129 0.4131 0.4536 0.083 Uiso 1 1 calc R

loop_
_atom_site_aniso_label
_atom_site_aniso_U_11
_atom_site_aniso_U_22
_atom_site_aniso_U_33
_atom_site_aniso_U_23
_atom_site_aniso_U_13
_atom_site_aniso_U_12
S1 0.0847(6) 0.0415(4) 0.0619(5) -0.0103(3) -0.0102(4) 0.0183(4)
O1 0.0831(15) 0.0494(12) 0.0681(13) -0.0240(10) -0.0294(11) 0.0106(11)
O2 0.0474(10) 0.0506(11) 0.0519(11) -0.0104(9) 0.0031(9) 0.0100(9)
N1 0.0396(11) 0.0351(11) 0.0353(10) -0.0036(9) -0.0017(9) 0.0008(9)
O3 0.0539(11) 0.1147(18) 0.0383(11) 0.0088(11) 0.0002(9) -0.0339(12)
C13 0.0332(12) 0.0352(13) 0.0324(12) -0.0044(10) 0.0013(10) -0.0043(10)
C11 0.0393(13) 0.0364(13) 0.0333(12) 0.0007(11) 0.0018(11) 0.0006(11)
C15 0.0362(13) 0.0362(13) 0.0354(13) -0.0012(10) -0.0006(10) 0.0012(11)
C12 0.0343(12) 0.0365(13) 0.0339(12) -0.0019(10) -0.0003(10) -0.0023(10)
C22 0.0435(14) 0.0445(15) 0.0349(13) 0.0022(11) -0.0083(11) 0.0064(12)
C6 0.0436(14) 0.0337(13) 0.0405(13) 0.0042(11) -0.0082(11) -0.0041(11)
C14 0.0381(13) 0.0447(14) 0.0355(13) 0.0000(11) 0.0020(11) -0.0054(11)
C8 0.0387(13) 0.0454(15) 0.0328(12) -0.0045(11) -0.0012(11) 0.0043(11)
C10 0.0345(13) 0.0427(14) 0.0435(14) -0.0035(11) -0.0041(11) -0.0037(11)
C7 0.0440(14) 0.0476(15) 0.0388(13) -0.0095(12) -0.0045(11) 0.0108(12)
C9 0.0534(16) 0.0413(15) 0.0390(14) -0.0049(12) -0.0096(12) 0.0023(12)
C1 0.0640(17) 0.0350(14) 0.0470(15) 0.0027(12) -0.0132(13) 0.0017(13)
C16 0.0411(14) 0.0439(15) 0.0399(14) -0.0034(11) 0.0016(11) -0.0049(12)
C20 0.0459(15) 0.0487(16) 0.0425(14) 0.0033(12) -0.0031(12) -0.0160(12)
C27 0.0605(17) 0.0422(15) 0.0437(14) 0.0029(12) -0.0023(13) 0.0114(14)
C21 0.0389(14) 0.0520(16) 0.0458(14) -0.0043(12) -0.0086(12) 0.0058(12)
C17 0.0561(16) 0.0529(16) 0.0349(14) 0.0030(12) 0.0034(12) -0.0036(14)
C5 0.0479(15) 0.0446(15) 0.0474(15) -0.0002(12) 0.0048(13) -0.0081(13)
C19 0.0506(16) 0.0608(18) 0.0524(16) 0.0023(14) -0.0145(14) -0.0174(14)
C18 0.0627(18) 0.0566(17) 0.0401(15) 0.0007(13) -0.0164(13) -0.0032(15)
C23 0.0606(17) 0.0416(15) 0.0505(16) -0.0040(12) 0.0034(14) 0.0018(13)
C2 0.091(2) 0.0337(16) 0.076(2) 0.0078(15) -0.0208(19) -0.0146(16)
C4 0.0577(18) 0.063(2) 0.0624(18) 0.0094(15) 0.0078(15) -0.0149(15)
C26 0.077(2) 0.0399(16) 0.0574(18) 0.0047(14) -0.0032(16) -0.0039(15)
C28 0.0476(16) 0.069(2) 0.071(2) 0.0043(16) -0.0029(15) -0.0175(15)
C25 0.0623(19) 0.0558(19) 0.075(2) 0.0105(16) 0.0089(16) -0.0081(16)
C24 0.071(2) 0.0581(19) 0.0642(19) -0.0010(15) 0.0204(16) 0.0039(16)
C3 0.072(2) 0.060(2) 0.076(2) 0.0177(17) -0.0018(18) -0.0237(17)

loop_
_atom_type_symbol
_atom_type_description
_atom_type_scat_dispersion_real
_atom_type_scat_dispersion_imag
_atom_type_scat_source
C C 0.0033 0.0016 'International Tables Vol C Tables 4.2.6.8 and 6.1.1.4'
H H 0.0000 0.0000 'International Tables Vol C Tables 4.2.6.8 and 6.1.1.4'
N N 0.0061 0.0033 'International Tables Vol C Tables 4.2.6.8 and 6.1.1.4'
O O 0.0106 0.0060 'International Tables Vol C Tables 4.2.6.8 and 6.1.1.4'
S S 0.1246 0.1234 'International Tables Vol C Tables 4.2.6.8 and 6.1.1.4'

loop_
_geom_angle_atom_site_label_1
_geom_angle_atom_site_label_2
_geom_angle_atom_site_label_3
_geom_angle
C1 S1 C7 89.71(12)
C6 N1 C13 117.72(18)
C6 N1 C7 108.82(18)
C13 N1 C7 106.32(18)
N1 C13 C14 109.30(19)
N1 C13 C12 105.35(17)
C14 C13 C12 112.43(18)
O2 C11 C10 125.1(2)
O2 C11 C12 123.6(2)
C10 C11 C12 111.29(19)
C16 C15 C20 118.4(2)
C16 C15 C14 123.3(2)
C20 C15 C14 118.3(2)
C11 C12 C8 106.47(18)
C11 C12 C13 111.57(18)
C8 C12 C13 106.57(18)
C23 C22 C27 117.8(2)
C23 C22 C21 120.5(2)
C27 C22 C21 121.7(2)
C5 C6 C1 120.1(2)
C5 C6 N1 126.6(2)
C1 C6 N1 113.2(2)
O3 C14 C15 121.4(2)
O3 C14 C13 119.9(2)
C15 C14 C13 118.7(2)
C9 C8 C12 105.76(18)
C9 C8 C7 117.5(2)
C12 C8 C7 104.26(17)
C11 C10 C9 103.60(18)
C11 C10 C28 112.9(2)
C9 C10 C28 112.7(2)
C11 C10 C21 108.8(2)
C9 C10 C21 108.8(2)
C28 C10 C21 109.8(2)
N1 C7 C8 105.23(18)
N1 C7 S1 105.58(16)
C8 C7 S1 119.29(17)
O1 C9 C10 124.3(2)
O1 C9 C8 124.3(2)
C10 C9 C8 111.40(19)
C6 C1 C2 120.3(3)
C6 C1 S1 112.0(2)
C2 C1 S1 127.7(2)
C17 C16 C15 120.6(2)
C19 C20 C15 120.6(2)
C26 C27 C22 121.3(3)
C22 C21 C10 114.15(19)
C18 C17 C16 120.2(2)
C6 C5 C4 119.1(3)
C20 C19 C18 120.2(2)
C17 C18 C19 120.0(2)
C24 C23 C22 121.1(3)
C3 C2 C1 119.0(3)
C3 C4 C5 120.8(3)
C25 C26 C27 119.9(3)
C26 C25 C24 119.6(3)
C23 C24 C25 120.2(3)
C4 C3 C2 120.8(3)

loop_
_geom_bond_atom_site_label_1
_geom_bond_atom_site_label_2
_geom_bond_distance
S1 C1 1.754(3)
S1 C7 1.813(3)
O1 C9 1.207(3)
O2 C11 1.213(3)
N1 C6 1.425(3)
N1 C13 1.466(3)
N1 C7 1.484(3)
O3 C14 1.209(3)
C13 C14 1.539(3)
C13 C12 1.543(3)
C11 C10 1.509(3)
C11 C12 1.520(3)
C15 C16 1.390(3)
C15 C20 1.396(3)
C15 C14 1.488(3)
C12 C8 1.533(3)
C22 C23 1.387(3)
C22 C27 1.394(4)
C22 C21 1.502(3)
C6 C5 1.384(3)
C6 C1 1.394(3)
C8 C9 1.527(3)
C8 C7 1.571(3)
C10 C9 1.524(3)
C10 C28 1.528(3)
C10 C21 1.561(3)
C1 C2 1.397(4)
C16 C17 1.384(3)
C20 C19 1.377(3)
C27 C26 1.380(4)
C17 C18 1.372(4)
C5 C4 1.389(3)
C19 C18 1.381(4)
C23 C24 1.376(4)
C2 C3 1.378(4)
C4 C3 1.375(4)
C26 C25 1.376(4)
C25 C24 1.385(4)
